data_6000716
loop_
_publ_author_name
'Champarnaudmesjard, J. C.'
'Frit, B.'
'Aftati, A.'
'Elfarissi, M.'

_publ_section_title
;
 Crystal-structure of Bi2CdO4
;
_journal_name_full
;
 European Journal of Solid State and Inorganic Chemistry
;
_journal_page_first 473
_journal_page_last 486
_journal_volume 31
_journal_year 1994
_chemical_formula_sum 'Bi2 Cd O4'
_space_group_name_H-M_alt 'I 41/a m d'
_cell_angle_alpha 90.000
_cell_angle_beta 90.000
_cell_angle_gamma 90.000
_cell_length_a 14.4930
_cell_length_b 14.4930
_cell_length_c 9.3170
_cell_volume 1957.01
_cod_database_code 6000716

loop_
_atom_site_label
_atom_site_fract_x
_atom_site_fract_y
_atom_site_fract_z
? ? ? ?
